data_7113799
loop_
_publ_author_name
'Westin, L. Gunnar'
'Kritikos, Mikael'
'Caneschi, Andrea'

_publ_section_title
;
 Self assembly, structure and properties of the decanuclear lanthanide
 ring complex, Dy10(OC2H4OCH3)30
;
_journal_coden_ASTM CHCOFS
_journal_issue 8
_journal_name_full
;
 Chemical Communications (Cambridge, United Kingdom)
;
_journal_page_first 1012
_journal_page_last 1013
_journal_paper_doi 10.1039/b300237c
_journal_year 2003
_chemical_formula_sum 'C90 H210 Dy10 O60'
_chemical_formula_weight 3877.59
_space_group_IT_number 14
_symmetry_cell_setting monoclinic
_symmetry_space_group_name_Hall '-P 2ybc'
_symmetry_space_group_name_H-M 'P 1 21/c 1'
_atom_sites_solution_hydrogens geom
_atom_sites_solution_primary direct
_atom_sites_solution_secondary difmap
_audit_creation_method SHELXL-97
_cell_angle_alpha 90.00
_cell_angle_beta 95.215(15)
_cell_angle_gamma 90.00
_cell_formula_units_Z 2
_cell_length_a 13.6687(17)
_cell_length_b 20.390(2)
_cell_length_c 24.851(3)
_cell_measurement_reflns_used 5000
_cell_measurement_temperature 170(2)
_cell_measurement_theta_max 48.2
_cell_measurement_theta_min 3.3
_cell_volume 6897.4(14)
_computing_cell_refinement 'CELL, IPDS Software, Stoe & Cie (1997)'
_computing_data_collection 'EXPOSE, IPDS Software, by Stoe & Cie (1997)'
_computing_data_reduction 'INTEGRATE, IPDS Software,  Stoe & Cie (1997)'
_computing_molecular_graphics
;
PLATON  (Spek, 2002)
DIAMOND (Brandenburg, 1999)
;
_computing_structure_refinement 'SHELXL-97 (Sheldrick, 1997)'
_computing_structure_solution 'SHELXS-97 (Sheldrick, 1990)'
_diffrn_ambient_temperature 170(2)
_diffrn_detector_area_resol_mean 6.67
_diffrn_measured_fraction_theta_full 0.987
_diffrn_measured_fraction_theta_max 0.987
_diffrn_measurement_device_type 'STOE IPDS area detector'
_diffrn_measurement_method 'phi oscillation'
_diffrn_radiation_monochromator graphite
_diffrn_radiation_source 'fine-focus sealed tube'
_diffrn_radiation_type MoK\a
_diffrn_radiation_wavelength 0.71073
_diffrn_reflns_av_R_equivalents 0.0877
_diffrn_reflns_av_sigmaI/netI 0.0547
_diffrn_reflns_limit_h_max 15
_diffrn_reflns_limit_h_min -15
_diffrn_reflns_limit_k_max 23
_diffrn_reflns_limit_k_min -23
_diffrn_reflns_limit_l_max 28
_diffrn_reflns_limit_l_min -28
_diffrn_reflns_number 43591
_diffrn_reflns_theta_full 24.11
_diffrn_reflns_theta_max 24.11
_diffrn_reflns_theta_min 1.65
_exptl_absorpt_coefficient_mu 5.430
_exptl_absorpt_correction_T_max 0.560
_exptl_absorpt_correction_T_min 0.350
_exptl_absorpt_correction_type numerical
_exptl_absorpt_process_details
;
The crystal shape and 
size were optimized using equivalent reflections with the
program X-Shape.Absorption  correction was made with the 
program X-Red  
;
_exptl_crystal_colour colorless
_exptl_crystal_density_diffrn 1.867
_exptl_crystal_density_method 'not measured'
_exptl_crystal_description 'Irregular block'
_exptl_crystal_F_000 3870
_exptl_crystal_size_max 0.30
_exptl_crystal_size_mid 0.20
_exptl_crystal_size_min 0.15
_refine_diff_density_max 2.148
_refine_diff_density_min -1.873
_refine_diff_density_rms 0.205
_refine_ls_extinction_method none
_refine_ls_goodness_of_fit_ref 1.105
_refine_ls_hydrogen_treatment mixed
_refine_ls_matrix_type full
_refine_ls_number_parameters 736
_refine_ls_number_reflns 10837
_refine_ls_number_restraints 43
_refine_ls_restrained_S_all 1.108
_refine_ls_R_factor_all 0.0723
_refine_ls_R_factor_gt 0.0596
_refine_ls_shift/su_max 0.002
_refine_ls_shift/su_mean 0.000
_refine_ls_structure_factor_coef Fsqd
_refine_ls_weighting_details 'calc w=1/[\s^2^(Fo^2^)+(0.0550P)^2^+40.7831P] where P=(Fo^2^+2Fc^2^)/3'
_refine_ls_weighting_scheme calc
_refine_ls_wR_factor_gt 0.1102
_refine_ls_wR_factor_ref 0.1147
_reflns_number_gt 9043
_reflns_number_total 10837
_reflns_threshold_expression >2sigma(I)
_cod_duplicate_entry 7104073
_cod_data_source_file b300237c.txt
_cod_data_source_block complex1
_cod_depositor_comments
;
The following automatic conversions were performed:

'_symmetry_cell_setting' value 'Monoclinic' changed to 'monoclinic'
according to
/usr/data/users/saulius/automatic-downloads/retrospective/RSC/lib/dictionaries/cif_core.dic
dictionary named 'cif_core.dic' version 2.4.2 from
2011-04-26.

'_exptl_absorpt_correction_type' value 'Numerical'
changed to 'numerical' according to
/usr/data/users/saulius/automatic-downloads/retrospective/RSC/lib/dictionaries/cif_core.dic
dictionary named 'cif_core.dic' version 2.4.2 from 2011-04-26.

Automatic conversion script
Id: cif_fix_values 2281 2013-09-26 08:29:07Z andrius 
;
_cod_original_sg_symbol_Hall '-P  2ybc '
_cod_original_sg_symbol_H-M P21/c
_cod_database_code 7113799

loop_
_symmetry_equiv_pos_as_xyz
'x, y, z'
'-x, y+1/2, -z+1/2'
'-x, -y, -z'
'x, -y-1/2, z-1/2'

loop_
_atom_site_label
_atom_site_type_symbol
_atom_site_fract_x
_atom_site_fract_y
_atom_site_fract_z
_atom_site_U_iso_or_equiv
_atom_site_adp_type
_atom_site_occupancy
_atom_site_symmetry_multiplicity
_atom_site_calc_flag
_atom_site_refinement_flags
Dy1 Dy 0.84036(3) 0.39868(2) 0.137654(16) 0.02228(11) Uani 1 1 d .
Dy2 Dy 0.66765(3) 0.25666(2) 0.098298(16) 0.02141(11) Uani 1 1 d .
Dy3 Dy 0.53567(3) 0.22175(2) -0.040352(17) 0.02532(12) Uani 1 1 d .
Dy4 Dy 0.28442(3) 0.27545(2) -0.101528(19) 0.02848(12) Uani 1 1 d .
Dy5 Dy 0.79446(3) 0.57327(2) 0.183487(18) 0.02761(12) Uani 1 1 d .
O1 O 0.7935(4) 0.5035(3) 0.1115(2) 0.0264(13) Uani 1 1 d .
O2 O 0.8231(5) 0.4660(3) 0.2110(2) 0.0302(14) Uani 1 1 d .
O3 O 0.9952(4) 0.3946(4) 0.1426(3) 0.0367(16) Uani 1 1 d .
O4 O 0.8582(4) 0.4234(3) 0.0377(3) 0.0307(14) Uani 1 1 d .
O5 O 0.8574(5) 0.3381(3) 0.2263(3) 0.0381(16) Uani 1 1 d .
O6 O 0.6821(4) 0.3638(3) 0.1277(2) 0.0269(14) Uani 1 1 d .
O7 O 0.8293(4) 0.2914(3) 0.1048(3) 0.0285(14) Uani 1 1 d .
O8 O 0.6759(5) 0.1965(3) 0.1682(3) 0.0373(16) Uani 1 1 d .
O9 O 0.7857(5) 0.1709(3) 0.0671(3) 0.0340(15) Uani 1 1 d .
O10 O 0.5149(5) 0.2997(3) 0.1397(3) 0.0333(15) Uani 1 1 d .
O11 O 0.6253(4) 0.2964(3) 0.0141(2) 0.0290(14) Uani 1 1 d .
O12 O 0.5561(4) 0.1879(3) 0.0491(2) 0.0275(14) Uani 1 1 d .
O13 O 0.6283(5) 0.3035(4) -0.0922(3) 0.0460(19) Uani 1 1 d .
O14 O 0.6271(6) 0.1516(4) -0.0734(3) 0.051(2) Uani 1 1 d D
O15 O 0.4320(5) 0.1212(3) -0.0234(3) 0.0414(17) Uani 1 1 d .
O16 O 0.4281(5) 0.2224(4) -0.1189(3) 0.0344(15) Uani 1 1 d .
O17 O 0.4050(4) 0.2886(3) -0.0316(2) 0.0280(14) Uani 1 1 d .
O18 O 0.2812(6) 0.2376(4) -0.1984(3) 0.049(2) Uani 1 1 d .
O19 O 0.2162(5) 0.3014(4) -0.0105(3) 0.0455(19) Uani 1 1 d .
O20 O 0.1981(6) 0.1895(4) -0.0952(4) 0.060(2) Uani 1 1 d D
O21 O 0.3320(4) 0.3731(3) -0.1340(3) 0.0316(15) Uani 1 1 d .
O22 O 0.1505(4) 0.3373(3) -0.1371(3) 0.0349(16) Uani 1 1 d .
O23 O 0.9811(5) 0.5730(4) 0.1812(3) 0.0449(18) Uani 1 1 d .
O24 O 0.8321(6) 0.6114(4) 0.2620(3) 0.0485(19) Uani 1 1 d .
O25 O 0.6280(5) 0.5522(4) 0.2176(3) 0.0423(17) Uani 1 1 d .
O26 O 1.2572(5) 0.4175(4) 0.1369(3) 0.050(2) Uani 1 1 d .
O27 O 0.6853(8) 0.0512(5) 0.2520(4) 0.075(3) Uani 1 1 d .
O28 O 0.8353(8) 0.1621(8) -0.1047(4) 0.092(4) Uani 1 1 d .
O29 O 0.076(3) 0.0354(11) -0.0707(12) 0.267(17) Uani 1 1 d DU
O30 O 0.782(3) 0.594(2) 0.3697(9) 0.448(9) Uani 1 1 d DU
C1 C 1.0958(7) 0.3835(5) 0.1548(4) 0.035(2) Uani 1 1 d .
H1A H 1.1116 0.3376 0.1456 0.042 Uiso 1 1 calc R
H1B H 1.1131 0.3897 0.1940 0.042 Uiso 1 1 calc R
C2 C 1.1549(7) 0.4296(6) 0.1237(5) 0.041(2) Uani 1 1 d .
H2A H 1.1381 0.4233 0.0844 0.049 Uiso 1 1 calc R
H2B H 1.1392 0.4755 0.1327 0.049 Uiso 1 1 calc R
C3 C 1.3161(9) 0.4644(8) 0.1127(6) 0.072(4) Uani 1 1 d .
H3A H 1.3003 0.4640 0.0734 0.108 Uiso 1 1 calc R
H3B H 1.3857 0.4535 0.1212 0.108 Uiso 1 1 calc R
H3C H 1.3031 0.5082 0.1268 0.108 Uiso 1 1 calc R
C4 C 0.8327(9) 0.4418(5) 0.2638(4) 0.044(3) Uani 1 1 d .
H4A H 0.7668 0.4315 0.2751 0.052 Uiso 1 1 calc R
H4B H 0.8625 0.4759 0.2885 0.052 Uiso 1 1 calc R
C5 C 0.8937(10) 0.3827(6) 0.2683(4) 0.049(3) Uani 1 1 d .
H5A H 0.9631 0.3941 0.2642 0.059 Uiso 1 1 calc R
H5B H 0.8903 0.3621 0.3042 0.059 Uiso 1 1 calc R
C6 C 0.8927(12) 0.2752(6) 0.2331(6) 0.071(4) Uani 1 1 d .
H6A H 0.9628 0.2745 0.2276 0.106 Uiso 1 1 calc R
H6B H 0.8569 0.2462 0.2067 0.106 Uiso 1 1 calc R
H6C H 0.8836 0.2601 0.2697 0.106 Uiso 1 1 calc R
C7 C 0.7880(9) 0.5242(5) 0.0577(4) 0.042(3) Uani 1 1 d .
H7A H 0.7949 0.5725 0.0562 0.050 Uiso 1 1 calc R
H7B H 0.7233 0.5122 0.0391 0.050 Uiso 1 1 calc R
C8 C 0.8682(8) 0.4924(5) 0.0299(5) 0.041(2) Uani 1 1 d .
H8A H 0.8614 0.5031 -0.0091 0.049 Uiso 1 1 calc R
H8B H 0.9333 0.5076 0.0457 0.049 Uiso 1 1 calc R
C9 C 0.9250(7) 0.3865(6) 0.0086(4) 0.043(3) Uani 1 1 d .
H9A H 0.9189 0.4002 -0.0293 0.064 Uiso 1 1 calc R
H9B H 0.9096 0.3397 0.0109 0.064 Uiso 1 1 calc R
H9C H 0.9924 0.3943 0.0244 0.064 Uiso 1 1 calc R
C10 C 0.5992(7) 0.3999(5) 0.1425(5) 0.041(3) Uani 1 1 d .
H10A H 0.5606 0.4168 0.1098 0.049 Uiso 1 1 calc R
H10B H 0.6212 0.4377 0.1656 0.049 Uiso 1 1 calc R
C11 C 0.5372(8) 0.3547(5) 0.1728(5) 0.041(3) Uani 1 1 d .
H11A H 0.5735 0.3411 0.2073 0.049 Uiso 1 1 calc R
H11B H 0.4760 0.3771 0.1810 0.049 Uiso 1 1 calc R
C12 C 0.4453(9) 0.2572(6) 0.1627(5) 0.057(3) Uani 1 1 d .
H12A H 0.4754 0.2386 0.1966 0.085 Uiso 1 1 calc R
H12B H 0.4263 0.2217 0.1373 0.085 Uiso 1 1 calc R
H12C H 0.3869 0.2825 0.1699 0.085 Uiso 1 1 calc R
C13 C 0.9075(8) 0.2476(6) 0.0951(5) 0.045(3) Uani 1 1 d .
H13A H 0.9646 0.2564 0.1215 0.054 Uiso 1 1 calc R
H13B H 0.9280 0.2556 0.0584 0.054 Uiso 1 1 calc R
C14 C 0.8771(7) 0.1774(5) 0.0996(4) 0.037(2) Uani 1 1 d .
H14A H 0.9272 0.1480 0.0863 0.044 Uiso 1 1 calc R
H14B H 0.8690 0.1662 0.1377 0.044 Uiso 1 1 calc R
C15 C 0.7560(9) 0.1043(5) 0.0597(5) 0.052(3) Uani 1 1 d .
H15A H 0.8126 0.0778 0.0516 0.078 Uiso 1 1 calc R
H15B H 0.7045 0.1014 0.0297 0.078 Uiso 1 1 calc R
H15C H 0.7306 0.0880 0.0928 0.078 Uiso 1 1 calc R
C16 C 0.6709(12) 0.1607(8) 0.2142(5) 0.070(4) Uani 1 1 d .
H16A H 0.6072 0.1694 0.2289 0.084 Uiso 1 1 calc R
H16B H 0.7237 0.1752 0.2415 0.084 Uiso 1 1 calc R
C17 C 0.6808(15) 0.0877(9) 0.2053(7) 0.102(7) Uani 1 1 d U
H17A H 0.6240 0.0725 0.1809 0.123 Uiso 1 1 calc R
H17B H 0.7410 0.0795 0.1870 0.123 Uiso 1 1 calc R
C18 C 0.6860(13) -0.0160(8) 0.2386(8) 0.084(5) Uani 1 1 d .
H18A H 0.6383 -0.0242 0.2075 0.126 Uiso 1 1 calc R
H18B H 0.6684 -0.0419 0.2695 0.126 Uiso 1 1 calc R
H18C H 0.7517 -0.0285 0.2296 0.126 Uiso 1 1 calc R
C19 C 0.6372(8) 0.3585(5) -0.0088(4) 0.042(3) Uani 1 1 d .
H19A H 0.6788 0.3864 0.0166 0.050 Uiso 1 1 calc R
H19B H 0.5725 0.3801 -0.0161 0.050 Uiso 1 1 calc R
C20 C 0.6849(9) 0.3510(7) -0.0608(5) 0.061(4) Uani 1 1 d .
H20A H 0.6851 0.3933 -0.0803 0.074 Uiso 1 1 calc R
H20B H 0.7537 0.3358 -0.0534 0.074 Uiso 1 1 calc R
C21 C 0.6658(10) 0.2930(8) -0.1431(5) 0.067(4) Uani 1 1 d .
H21A H 0.6590 0.3333 -0.1646 0.101 Uiso 1 1 calc R
H21B H 0.6289 0.2576 -0.1623 0.101 Uiso 1 1 calc R
H21C H 0.7353 0.2808 -0.1374 0.101 Uiso 1 1 calc R
C22 C 0.5039(9) 0.1334(5) 0.0665(5) 0.047(3) Uani 1 1 d .
H22A H 0.4421 0.1485 0.0805 0.056 Uiso 1 1 calc R
H22B H 0.5437 0.1108 0.0962 0.056 Uiso 1 1 calc R
C23 C 0.4806(9) 0.0868(5) 0.0208(4) 0.044(3) Uani 1 1 d .
H23A H 0.5420 0.0671 0.0099 0.053 Uiso 1 1 calc R
H23B H 0.4381 0.0511 0.0322 0.053 Uiso 1 1 calc R
C24 C 0.4014(11) 0.0800(6) -0.0673(6) 0.063(4) Uani 1 1 d .
H24A H 0.4585 0.0572 -0.0795 0.094 Uiso 1 1 calc R
H24B H 0.3701 0.1064 -0.0970 0.094 Uiso 1 1 calc R
H24C H 0.3543 0.0477 -0.0560 0.094 Uiso 1 1 calc R
C25 C 0.6727(9) 0.1108(8) -0.1084(5) 0.068(4) Uani 1 1 d D
H25A H 0.6595 0.1279 -0.1457 0.081 Uiso 1 1 calc R
H25B H 0.6427 0.0667 -0.1075 0.081 Uiso 1 1 calc R
C26 C 0.7814(11) 0.1043(9) -0.0959(6) 0.075(5) Uani 1 1 d .
H26A H 0.7949 0.0912 -0.0576 0.089 Uiso 1 1 calc R
H26B H 0.8052 0.0687 -0.1184 0.089 Uiso 1 1 calc R
C27 C 0.8622(12) 0.1982(12) -0.0582(6) 0.102(7) Uani 1 1 d .
H27A H 0.8064 0.2250 -0.0492 0.152 Uiso 1 1 calc R
H27B H 0.9176 0.2269 -0.0645 0.152 Uiso 1 1 calc R
H27C H 0.8815 0.1683 -0.0283 0.152 Uiso 1 1 calc R
C28 C 0.3827(7) 0.3267(5) 0.0129(4) 0.038(2) Uani 1 1 d .
H28A H 0.3729 0.3730 0.0017 0.046 Uiso 1 1 calc R
H28B H 0.4377 0.3247 0.0416 0.046 Uiso 1 1 calc R
C29 C 0.2904(8) 0.3005(6) 0.0340(4) 0.045(3) Uani 1 1 d .
H29A H 0.3010 0.2552 0.0477 0.054 Uiso 1 1 calc R
H29B H 0.2708 0.3284 0.0638 0.054 Uiso 1 1 calc R
C30 C 0.1270(9) 0.2737(8) 0.0051(6) 0.070(4) Uani 1 1 d .
H30A H 0.1380 0.2278 0.0155 0.104 Uiso 1 1 calc R
H30B H 0.0762 0.2762 -0.0253 0.104 Uiso 1 1 calc R
H30C H 0.1054 0.2983 0.0358 0.104 Uiso 1 1 calc R
C31 C 0.4395(8) 0.1980(7) -0.1707(4) 0.050(3) Uani 1 1 d .
H31A H 0.4822 0.1587 -0.1677 0.060 Uiso 1 1 calc R
H31B H 0.4720 0.2315 -0.1917 0.060 Uiso 1 1 calc R
C32 C 0.3435(9) 0.1805(6) -0.1997(5) 0.049(3) Uani 1 1 d .
H32A H 0.3519 0.1680 -0.2375 0.058 Uiso 1 1 calc R
H32B H 0.3139 0.1430 -0.1817 0.058 Uiso 1 1 calc R
C33 C 0.1886(11) 0.2270(7) -0.2292(7) 0.082(5) Uani 1 1 d .
H33A H 0.1992 0.2212 -0.2674 0.123 Uiso 1 1 calc R
H33B H 0.1458 0.2650 -0.2253 0.123 Uiso 1 1 calc R
H33C H 0.1574 0.1877 -0.2159 0.123 Uiso 1 1 calc R
C34 C 0.1296(19) 0.1357(14) -0.1132(12) 0.194(17) Uani 1 1 d D
H34A H 0.0641 0.1529 -0.1266 0.233 Uiso 1 1 calc R
H34B H 0.1558 0.1090 -0.1420 0.233 Uiso 1 1 calc R
C35 C 0.125(3) 0.0980(18) -0.0640(15) 0.29(3) Uani 1 1 d DU
H35A H 0.1930 0.0905 -0.0477 0.346 Uiso 1 1 calc R
H35B H 0.0909 0.1246 -0.0381 0.346 Uiso 1 1 calc R
C36 C 0.051(3) 0.021(3) -0.1257(14) 0.38(4) Uani 1 1 d DU
H36A H 0.0975 -0.0110 -0.1382 0.564 Uiso 1 1 calc R
H36B H 0.0524 0.0611 -0.1471 0.564 Uiso 1 1 calc R
H36C H -0.0157 0.0021 -0.1301 0.564 Uiso 1 1 calc R
C37 C 0.0501(7) 0.3280(6) -0.1321(6) 0.053(3) Uani 1 1 d .
H37A H 0.0328 0.3476 -0.0978 0.063 Uiso 1 1 calc R
H37B H 0.0358 0.2804 -0.1311 0.063 Uiso 1 1 calc R
C38 C 1.0108(7) 0.6413(6) 0.1785(6) 0.050(3) Uani 1 1 d .
H38A H 1.0814 0.6443 0.1729 0.060 Uiso 1 1 calc R
H38B H 0.9998 0.6641 0.2127 0.060 Uiso 1 1 calc R
C39 C 1.0393(8) 0.5386(7) 0.2214(6) 0.058(3) Uani 1 1 d .
H39A H 1.1088 0.5449 0.2162 0.087 Uiso 1 1 calc R
H39B H 1.0232 0.4918 0.2189 0.087 Uiso 1 1 calc R
H39C H 1.0263 0.5552 0.2571 0.087 Uiso 1 1 calc R
C40 C 0.4264(7) 0.4018(6) -0.1329(5) 0.048(3) Uani 1 1 d .
H40A H 0.4757 0.3729 -0.1133 0.057 Uiso 1 1 calc R
H40B H 0.4270 0.4446 -0.1140 0.057 Uiso 1 1 calc R
C41 C 0.5487(8) 0.5886(6) 0.1900(5) 0.053(3) Uani 1 1 d .
H41A H 0.5413 0.6315 0.2077 0.064 Uiso 1 1 calc R
H41B H 0.4863 0.5640 0.1905 0.064 Uiso 1 1 calc R
C42 C 0.6139(11) 0.5390(10) 0.2727(6) 0.085(5) Uani 1 1 d .
H42A H 0.6016 0.5802 0.2913 0.128 Uiso 1 1 calc R
H42B H 0.6729 0.5181 0.2903 0.128 Uiso 1 1 calc R
H42C H 0.5574 0.5097 0.2745 0.128 Uiso 1 1 calc R
C43 C 0.8795(12) 0.6318(7) 0.3106(6) 0.072(4) Uani 1 1 d .
H43A H 0.9217 0.5954 0.3254 0.086 Uiso 1 1 calc R
H43B H 0.9234 0.6687 0.3032 0.086 Uiso 1 1 calc R
C44 C 0.821(2) 0.6516(15) 0.3502(10) 0.203(17) Uani 1 1 d DU
H44A H 0.7685 0.6812 0.3348 0.244 Uiso 1 1 calc R
H44B H 0.8610 0.6750 0.3795 0.244 Uiso 1 1 calc R
C45 C 0.785(3) 0.5968(18) 0.4264(11) 0.24(2) Uani 1 1 d D
H45A H 0.8523 0.6043 0.4416 0.361 Uiso 1 1 calc R
H45B H 0.7607 0.5553 0.4401 0.361 Uiso 1 1 calc R
H45C H 0.7428 0.6328 0.4369 0.361 Uiso 1 1 calc R

loop_
_atom_site_aniso_label
_atom_site_aniso_U_11
_atom_site_aniso_U_22
_atom_site_aniso_U_33
_atom_site_aniso_U_23
_atom_site_aniso_U_13
_atom_site_aniso_U_12
Dy1 0.0199(2) 0.0216(2) 0.0249(2) 0.00381(16) 0.00004(15) -0.00067(16)
Dy2 0.0226(2) 0.0197(2) 0.0221(2) 0.00119(16) 0.00246(15) 0.00008(16)
Dy3 0.0226(2) 0.0266(2) 0.0263(2) -0.00308(17) -0.00051(16) 0.00458(17)
Dy4 0.0235(2) 0.0227(2) 0.0380(3) 0.00241(18) -0.00402(17) 0.00019(17)
Dy5 0.0275(2) 0.0232(2) 0.0306(2) -0.00059(18) -0.00575(17) 0.00122(17)
O1 0.033(3) 0.016(3) 0.029(3) 0.004(3) -0.006(3) 0.001(3)
O2 0.039(4) 0.027(4) 0.024(3) 0.004(3) 0.001(3) 0.000(3)
O3 0.016(3) 0.046(4) 0.047(4) 0.001(3) -0.002(3) 0.000(3)
O4 0.028(3) 0.031(4) 0.032(4) 0.003(3) 0.001(3) 0.000(3)
O5 0.053(4) 0.032(4) 0.029(4) 0.008(3) 0.000(3) 0.002(3)
O6 0.021(3) 0.028(4) 0.033(4) -0.006(3) 0.008(3) 0.002(3)
O7 0.019(3) 0.029(4) 0.037(4) 0.000(3) 0.000(3) 0.007(3)
O8 0.051(4) 0.032(4) 0.029(4) 0.015(3) 0.005(3) -0.003(3)
O9 0.037(4) 0.026(4) 0.038(4) -0.004(3) 0.003(3) 0.012(3)
O10 0.032(3) 0.034(4) 0.036(4) -0.010(3) 0.014(3) -0.012(3)
O11 0.030(3) 0.033(4) 0.023(3) 0.010(3) -0.004(3) -0.004(3)
O12 0.029(3) 0.021(3) 0.031(4) 0.001(3) 0.000(3) -0.004(3)
O13 0.041(4) 0.067(5) 0.030(4) 0.006(4) 0.004(3) -0.010(4)
O14 0.047(4) 0.062(5) 0.044(5) -0.020(4) 0.003(3) 0.021(4)
O15 0.043(4) 0.025(4) 0.053(5) -0.008(3) -0.010(3) -0.006(3)
O16 0.027(3) 0.046(4) 0.030(4) -0.007(3) -0.001(3) 0.011(3)
O17 0.026(3) 0.028(4) 0.029(3) -0.002(3) -0.003(3) 0.009(3)
O18 0.055(5) 0.035(4) 0.052(5) -0.011(3) -0.026(4) 0.001(3)
O19 0.035(4) 0.051(5) 0.052(5) 0.018(4) 0.010(3) 0.009(3)
O20 0.041(4) 0.037(5) 0.099(7) 0.015(4) 0.001(4) -0.011(4)
O21 0.022(3) 0.021(3) 0.049(4) 0.005(3) -0.007(3) -0.001(3)
O22 0.022(3) 0.024(4) 0.057(5) 0.005(3) -0.006(3) 0.002(3)
O23 0.027(4) 0.036(4) 0.067(5) -0.002(4) -0.018(3) -0.002(3)
O24 0.058(5) 0.051(5) 0.033(4) -0.008(4) -0.015(3) 0.002(4)
O25 0.037(4) 0.047(5) 0.043(4) 0.005(3) 0.009(3) 0.011(3)
O26 0.020(3) 0.060(5) 0.070(5) 0.013(4) -0.004(3) -0.006(3)
O27 0.100(8) 0.059(6) 0.067(6) 0.021(5) 0.019(5) 0.014(5)
O28 0.070(7) 0.155(13) 0.052(6) -0.011(7) 0.017(5) 0.013(7)
O29 0.40(4) 0.106(15) 0.27(3) -0.095(17) -0.14(3) 0.12(2)
O30 0.53(3) 0.71(4) 0.118(17) -0.11(3) 0.08(2) -0.530
C1 0.024(5) 0.042(6) 0.037(6) 0.009(5) -0.008(4) 0.006(4)
C2 0.028(5) 0.043(6) 0.052(7) 0.012(5) -0.003(4) 0.005(4)
C3 0.030(6) 0.091(11) 0.096(11) 0.019(9) 0.008(6) -0.019(6)
C4 0.076(8) 0.025(6) 0.031(6) -0.001(4) 0.003(5) 0.004(5)
C5 0.078(8) 0.043(7) 0.026(6) 0.005(5) -0.002(5) 0.005(6)
C6 0.112(12) 0.026(6) 0.069(9) 0.013(6) -0.017(8) 0.008(7)
C7 0.062(7) 0.036(6) 0.026(5) 0.006(4) -0.006(5) 0.007(5)
C8 0.052(6) 0.028(6) 0.044(6) 0.011(5) 0.012(5) -0.003(5)
C9 0.031(5) 0.054(7) 0.044(6) -0.002(5) 0.009(5) 0.010(5)
C10 0.033(5) 0.020(5) 0.072(8) 0.000(5) 0.014(5) 0.007(4)
C11 0.036(6) 0.042(6) 0.048(6) -0.013(5) 0.021(5) -0.003(5)
C12 0.053(7) 0.054(8) 0.069(9) -0.011(6) 0.036(6) -0.022(6)
C13 0.033(6) 0.043(7) 0.060(7) -0.002(5) 0.008(5) 0.012(5)
C14 0.030(5) 0.036(6) 0.045(6) 0.000(5) 0.000(4) 0.013(4)
C15 0.057(7) 0.024(6) 0.073(9) -0.016(5) -0.002(6) 0.014(5)
C16 0.082(10) 0.088(11) 0.041(7) 0.020(7) 0.011(7) 0.000(8)
C17 0.143(16) 0.094(13) 0.077(11) 0.061(10) 0.049(11) 0.065(12)
C18 0.095(12) 0.052(9) 0.107(13) -0.004(9) 0.014(10) 0.008(8)
C19 0.047(6) 0.035(6) 0.041(6) 0.008(5) -0.005(5) -0.010(5)
C20 0.054(7) 0.081(10) 0.049(7) 0.029(7) 0.002(6) -0.026(7)
C21 0.058(8) 0.105(13) 0.040(7) 0.004(7) 0.011(6) -0.014(8)
C22 0.066(7) 0.033(6) 0.042(6) -0.002(5) 0.007(5) -0.017(5)
C23 0.062(7) 0.022(6) 0.046(7) 0.005(5) -0.004(5) -0.006(5)
C24 0.085(9) 0.023(6) 0.072(9) -0.001(6) -0.036(7) -0.005(6)
C25 0.053(7) 0.087(11) 0.062(8) -0.036(8) -0.001(6) 0.039(7)
C26 0.066(9) 0.109(13) 0.049(8) -0.015(8) 0.008(7) 0.046(9)
C27 0.068(10) 0.18(2) 0.056(10) -0.018(11) 0.003(8) -0.014(11)
C28 0.031(5) 0.038(6) 0.045(6) -0.010(5) 0.000(4) 0.011(4)
C29 0.041(6) 0.053(7) 0.043(6) 0.001(5) 0.011(5) 0.017(5)
C30 0.033(6) 0.092(11) 0.087(10) 0.027(8) 0.024(6) 0.007(7)
C31 0.042(6) 0.073(9) 0.035(6) -0.017(6) -0.002(5) 0.010(6)
C32 0.055(7) 0.051(7) 0.038(6) -0.010(5) -0.007(5) 0.009(6)
C33 0.078(10) 0.058(9) 0.099(12) -0.038(8) -0.060(9) 0.023(7)
C34 0.099(18) 0.32(5) 0.16(3) 0.05(3) -0.049(18) -0.09(2)
C35 0.27(5) 0.34(6) 0.27(5) -0.01(5) 0.09(4) 0.13(5)
C36 0.29(5) 0.41(7) 0.37(6) -0.05(5) -0.26(5) 0.10(5)
C37 0.025(5) 0.049(7) 0.082(9) 0.017(6) -0.004(5) -0.004(5)
C38 0.022(5) 0.038(6) 0.086(9) 0.004(6) -0.010(5) 0.002(4)
C39 0.032(6) 0.059(8) 0.078(9) -0.002(7) -0.018(6) 0.007(5)
C40 0.027(5) 0.043(7) 0.069(8) 0.020(6) -0.015(5) -0.015(5)
C41 0.031(6) 0.047(7) 0.081(9) 0.013(6) 0.003(5) 0.000(5)
C42 0.070(9) 0.140(16) 0.048(8) 0.030(9) 0.018(7) 0.026(10)
C43 0.106(12) 0.050(8) 0.056(9) -0.009(7) -0.016(8) -0.006(8)
C44 0.14(2) 0.36(5) 0.113(19) -0.14(3) 0.036(16) -0.08(3)
C45 0.28(5) 0.20(4) 0.24(4) 0.05(3) 0.01(4) 0.14(4)

loop_
_atom_type_symbol
_atom_type_description
_atom_type_scat_dispersion_real
_atom_type_scat_dispersion_imag
_atom_type_scat_source
Dy Dy -0.1892 4.4098 'International Tables Vol C Tables 4.2.6.8 and 6.1.1.4'
O O 0.0106 0.0060 'International Tables Vol C Tables 4.2.6.8 and 6.1.1.4'
C C 0.0033 0.0016 'International Tables Vol C Tables 4.2.6.8 and 6.1.1.4'
H H 0.0000 0.0000 'International Tables Vol C Tables 4.2.6.8 and 6.1.1.4'
N N 0.0061 0.0033 'International Tables Vol C Tables 4.2.6.8 and 6.1.1.4'

loop_
_geom_angle_atom_site_label_1
_geom_angle_atom_site_label_2
_geom_angle_atom_site_label_3
_geom_angle
_geom_angle_site_symmetry_1
_geom_angle_site_symmetry_3
O3 Dy1 O6 159.3(3) . .
O3 Dy1 O1 107.7(2) . .
O6 Dy1 O1 91.2(2) . .
O3 Dy1 O2 98.7(3) . .
O6 Dy1 O2 96.2(2) . .
O1 Dy1 O2 68.0(2) . .
O3 Dy1 O7 90.9(2) . .
O6 Dy1 O7 68.8(2) . .
O1 Dy1 O7 139.6(2) . .
O2 Dy1 O7 145.5(2) . .
O3 Dy1 O5 85.3(3) . .
O6 Dy1 O5 87.3(2) . .
O1 Dy1 O5 134.6(2) . .
O2 Dy1 O5 67.0(2) . .
O7 Dy1 O5 81.1(2) . .
O3 Dy1 O4 83.2(2) . .
O6 Dy1 O4 97.4(2) . .
O1 Dy1 O4 66.1(2) . .
O2 Dy1 O4 132.2(2) . .
O7 Dy1 O4 81.6(2) . .
O5 Dy1 O4 158.9(2) . .
O3 Dy1 Dy5 102.2(2) . .
O6 Dy1 Dy5 98.28(15) . .
O1 Dy1 Dy5 33.80(15) . .
O2 Dy1 Dy5 34.62(15) . .
O7 Dy1 Dy5 166.78(14) . .
O5 Dy1 Dy5 101.62(16) . .
O4 Dy1 Dy5 97.98(15) . .
O3 Dy1 Dy2 125.5(2) . .
O6 Dy1 Dy2 34.01(15) . .
O1 Dy1 Dy2 118.84(15) . .
O2 Dy1 Dy2 123.30(16) . .
O7 Dy1 Dy2 34.80(14) . .
O5 Dy1 Dy2 81.81(17) . .
O4 Dy1 Dy2 90.68(14) . .
Dy5 Dy1 Dy2 132.289(15) . .
O8 Dy2 O11 162.1(3) . .
O8 Dy2 O6 107.0(3) . .
O11 Dy2 O6 87.8(2) . .
O8 Dy2 O7 98.1(2) . .
O11 Dy2 O7 96.7(2) . .
O6 Dy2 O7 68.5(2) . .
O8 Dy2 O12 93.7(2) . .
O11 Dy2 O12 68.4(2) . .
O6 Dy2 O12 140.2(2) . .
O7 Dy2 O12 142.7(2) . .
O8 Dy2 O9 82.2(3) . .
O11 Dy2 O9 94.6(2) . .
O6 Dy2 O9 135.1(2) . .
O7 Dy2 O9 66.7(2) . .
O12 Dy2 O9 80.2(2) . .
O8 Dy2 O10 81.6(3) . .
O11 Dy2 O10 95.7(2) . .
O6 Dy2 O10 66.3(2) . .
O7 Dy2 O10 132.5(2) . .
O12 Dy2 O10 84.2(2) . .
O9 Dy2 O10 156.6(2) . .
O8 Dy2 Dy1 104.1(2) . .
O11 Dy2 Dy1 93.77(16) . .
O6 Dy2 Dy1 33.39(14) . .
O7 Dy2 Dy1 35.19(15) . .
O12 Dy2 Dy1 162.16(15) . .
O9 Dy2 Dy1 101.85(16) . .
O10 Dy2 Dy1 98.36(14) . .
O8 Dy2 Dy3 128.2(2) . .
O11 Dy2 Dy3 34.12(16) . .
O6 Dy2 Dy3 118.89(16) . .
O7 Dy2 Dy3 119.43(16) . .
O12 Dy2 Dy3 34.99(15) . .
O9 Dy2 Dy3 81.81(15) . .
O10 Dy2 Dy3 95.21(15) . .
Dy1 Dy2 Dy3 127.316(15) . .
O14 Dy3 O17 160.1(3) . .
O14 Dy3 O11 111.8(3) . .
O17 Dy3 O11 85.9(2) . .
O14 Dy3 O12 98.5(3) . .
O17 Dy3 O12 96.6(2) . .
O11 Dy3 O12 67.9(2) . .
O14 Dy3 O16 91.6(3) . .
O17 Dy3 O16 68.6(2) . .
O11 Dy3 O16 138.2(2) . .
O12 Dy3 O16 144.5(2) . .
O14 Dy3 O13 84.6(3) . .
O17 Dy3 O13 95.1(2) . .
O11 Dy3 O13 66.4(2) . .
O12 Dy3 O13 131.7(2) . .
O16 Dy3 O13 82.9(2) . .
O14 Dy3 O15 83.0(3) . .
O17 Dy3 O15 90.7(2) . .
O11 Dy3 O15 134.8(2) . .
O12 Dy3 O15 67.8(2) . .
O16 Dy3 O15 79.9(2) . .
O13 Dy3 O15 158.5(2) . .
O14 Dy3 Dy4 125.9(2) . .
O17 Dy3 Dy4 34.24(15) . .
O11 Dy3 Dy4 117.22(16) . .
O12 Dy3 Dy4 119.75(15) . .
O16 Dy3 Dy4 35.29(15) . .
O13 Dy3 Dy4 94.75(17) . .
O15 Dy3 Dy4 78.55(16) . .
O14 Dy3 Dy2 103.3(2) . .
O17 Dy3 Dy2 96.52(15) . .
O11 Dy3 Dy2 33.40(14) . .
O12 Dy3 Dy2 35.21(15) . .
O16 Dy3 Dy2 165.00(16) . .
O13 Dy3 Dy2 96.94(17) . .
O15 Dy3 Dy2 103.01(17) . .
Dy4 Dy3 Dy2 130.284(17) . .
O20 Dy4 O21 158.4(3) . .
O20 Dy4 O17 113.8(3) . .
O21 Dy4 O17 87.6(2) . .
O20 Dy4 O16 96.6(3) . .
O21 Dy4 O16 93.9(2) . .
O17 Dy4 O16 68.5(2) . .
O20 Dy4 O22 93.0(3) . .
O21 Dy4 O22 68.3(2) . .
O17 Dy4 O22 135.1(2) . .
O16 Dy4 O22 146.3(2) . .
O20 Dy4 O18 81.8(3) . .
O21 Dy4 O18 84.8(3) . .
O17 Dy4 O18 134.8(2) . .
O16 Dy4 O18 67.7(2) . .
O22 Dy4 O18 81.9(2) . .
O20 Dy4 O19 81.7(3) . .
O21 Dy4 O19 105.7(2) . .
O17 Dy4 O19 66.7(2) . .
O16 Dy4 O19 129.7(2) . .
O22 Dy4 O19 83.5(2) . .
O18 Dy4 O19 157.4(2) . .
O20 Dy4 Dy3 102.8(2) . .
O21 Dy4 Dy3 96.78(15) . .
O17 Dy4 Dy3 33.80(15) . .
O16 Dy4 Dy3 35.62(16) . .
O22 Dy4 Dy3 163.92(16) . .
O18 Dy4 Dy3 103.35(17) . .
O19 Dy4 Dy3 95.39(16) . .
O20 Dy4 Dy5 125.2(2) . 3_665
O21 Dy4 Dy5 34.10(15) . 3_665
O17 Dy4 Dy5 117.38(16) . 3_665
O16 Dy4 Dy5 118.92(18) . 3_665
O22 Dy4 Dy5 35.13(16) . 3_665
O18 Dy4 Dy5 75.95(18) . 3_665
O19 Dy4 Dy5 101.32(16) . 3_665
Dy3 Dy4 Dy5 130.739(16) . 3_665
O24 Dy5 O1 158.9(3) . .
O24 Dy5 O21 115.1(3) . 3_665
O1 Dy5 O21 85.8(2) . 3_665
O24 Dy5 O2 93.1(3) . .
O1 Dy5 O2 68.4(2) . .
O21 Dy5 O2 134.8(2) 3_665 .
O24 Dy5 O22 96.1(3) . 3_665
O1 Dy5 O22 94.5(2) . 3_665
O21 Dy5 O22 67.8(2) 3_665 3_665
O2 Dy5 O22 146.8(2) . 3_665
O24 Dy5 O25 84.5(3) . .
O1 Dy5 O25 102.4(2) . .
O21 Dy5 O25 66.8(2) 3_665 .
O2 Dy5 O25 82.8(2) . .
O22 Dy5 O25 129.8(2) 3_665 .
O24 Dy5 O23 82.1(3) . .
O1 Dy5 O23 85.2(2) . .
O21 Dy5 O23 133.7(2) 3_665 .
O2 Dy5 O23 82.1(2) . .
O22 Dy5 O23 67.7(2) 3_665 .
O25 Dy5 O23 159.2(2) . .
O24 Dy5 Dy4 103.2(2) . 3_665
O1 Dy5 Dy4 96.00(15) . 3_665
O21 Dy5 Dy4 33.47(15) 3_665 3_665
O2 Dy5 Dy4 163.34(15) . 3_665
O22 Dy5 Dy4 35.29(15) 3_665 3_665
O25 Dy5 Dy4 95.55(16) . 3_665
O23 Dy5 Dy4 102.98(17) . 3_665
O24 Dy5 Dy1 125.9(2) . .
O1 Dy5 Dy1 34.20(14) . .
O21 Dy5 Dy1 114.86(16) 3_665 .
O2 Dy5 Dy1 34.57(15) . .
O22 Dy5 Dy1 121.11(17) 3_665 .
O25 Dy5 Dy1 96.84(17) . .
O23 Dy5 Dy1 78.45(17) . .
Dy4 Dy5 Dy1 130.199(16) 3_665 .
C7 O1 Dy5 123.9(6) . .
C7 O1 Dy1 122.5(6) . .
Dy5 O1 Dy1 112.0(2) . .
C4 O2 Dy1 121.5(6) . .
C4 O2 Dy5 127.6(6) . .
Dy1 O2 Dy5 110.8(2) . .
C1 O3 Dy1 168.3(6) . .
C8 O4 C9 112.2(8) . .
C8 O4 Dy1 110.1(6) . .
C9 O4 Dy1 120.5(6) . .
C6 O5 C5 114.0(9) . .
C6 O5 Dy1 124.6(8) . .
C5 O5 Dy1 108.9(6) . .
C10 O6 Dy1 125.6(6) . .
C10 O6 Dy2 121.5(5) . .
Dy1 O6 Dy2 112.6(2) . .
C13 O7 Dy2 121.4(6) . .
C13 O7 Dy1 128.3(6) . .
Dy2 O7 Dy1 110.0(2) . .
C16 O8 Dy2 173.4(8) . .
C15 O9 C14 112.7(8) . .
C15 O9 Dy2 120.9(6) . .
C14 O9 Dy2 108.0(5) . .
C11 O10 C12 111.2(8) . .
C11 O10 Dy2 111.5(5) . .
C12 O10 Dy2 123.0(7) . .
C19 O11 Dy2 131.8(6) . .
C19 O11 Dy3 115.5(6) . .
Dy2 O11 Dy3 112.5(3) . .
C22 O12 Dy3 120.6(6) . .
C22 O12 Dy2 129.6(6) . .
Dy3 O12 Dy2 109.8(2) . .
C21 O13 C20 111.6(9) . .
C21 O13 Dy3 126.4(8) . .
C20 O13 Dy3 116.2(6) . .
C25 O14 Dy3 164.1(8) . .
C24 O15 C23 113.0(8) . .
C24 O15 Dy3 118.7(7) . .
C23 O15 Dy3 107.3(6) . .
C31 O16 Dy4 120.2(6) . .
C31 O16 Dy3 130.7(6) . .
Dy4 O16 Dy3 109.1(3) . .
C28 O17 Dy3 129.4(5) . .
C28 O17 Dy4 117.8(5) . .
Dy3 O17 Dy4 112.0(3) . .
C33 O18 C32 111.1(9) . .
C33 O18 Dy4 119.5(9) . .
C32 O18 Dy4 108.0(6) . .
C30 O19 C29 110.4(9) . .
C30 O19 Dy4 122.8(8) . .
C29 O19 Dy4 112.8(5) . .
C34 O20 Dy4 157.7(13) . .
C40 O21 Dy4 130.3(6) . .
C40 O21 Dy5 116.9(6) . 3_665
Dy4 O21 Dy5 112.4(2) . 3_665
C37 O22 Dy5 120.9(6) . 3_665
C37 O22 Dy4 129.4(6) . .
Dy5 O22 Dy4 109.6(2) 3_665 .
C39 O23 C38 111.6(8) . .
C39 O23 Dy5 119.1(7) . .
C38 O23 Dy5 106.4(5) . .
C43 O24 Dy5 166.0(9) . .
C42 O25 C41 113.2(9) . .
C42 O25 Dy5 123.8(8) . .
C41 O25 Dy5 114.5(6) . .
C3 O26 C2 111.6(9) . .
C17 O27 C18 109.2(14) . .
C27 O28 C26 114.4(13) . .
C36 O29 C35 112(4) . .
C44 O30 C45 110(3) . .
O3 C1 C2 110.5(8) . .
O26 C2 C1 109.5(8) . .
O2 C4 C5 111.5(9) . .
O5 C5 C4 107.9(9) . .
O1 C7 C8 109.5(8) . .
O4 C8 C7 106.4(8) . .
O6 C10 C11 108.1(8) . .
O10 C11 C10 107.4(8) . .
O7 C13 C14 111.6(8) . .
O9 C14 C13 106.3(8) . .
O8 C16 C17 113.2(12) . .
O27 C17 C16 114.0(15) . .
O11 C19 C20 109.3(10) . .
O13 C20 C19 106.5(9) . .
O12 C22 C23 110.2(9) . .
O15 C23 C22 109.1(9) . .
O14 C25 C26 114.5(11) . .
O28 C26 C25 114.5(14) . .
O17 C28 C29 109.0(9) . .
O19 C29 C28 106.5(9) . .
O16 C31 C32 111.3(9) . .
O18 C32 C31 107.0(10) . .
C35 C34 O20 102(2) . .
O29 C35 C34 115(3) . .
O22 C37 C38 110.9(10) . 3_665
O23 C38 C37 107.3(9) . 3_665
O21 C40 C41 108.7(9) . 3_665
O25 C41 C40 107.0(9) . 3_665
C44 C43 O24 117.1(17) . .
C43 C44 O30 106(2) . .

loop_
_geom_bond_atom_site_label_1
_geom_bond_atom_site_label_2
_geom_bond_distance
_geom_bond_site_symmetry_2
Dy1 O3 2.110(6) .
Dy1 O6 2.269(6) .
Dy1 O1 2.308(6) .
Dy1 O2 2.311(6) .
Dy1 O7 2.335(6) .
Dy1 O5 2.518(6) .
Dy1 O4 2.569(6) .
Dy1 Dy5 3.8071(7) .
Dy1 Dy2 3.8074(7) .
Dy2 O8 2.121(6) .
Dy2 O11 2.269(6) .
Dy2 O6 2.307(6) .
Dy2 O7 2.313(6) .
Dy2 O12 2.334(6) .
Dy2 O9 2.547(6) .
Dy2 O10 2.565(6) .
Dy2 Dy3 3.8082(8) .
Dy3 O14 2.114(7) .
Dy3 O17 2.273(6) .
Dy3 O11 2.312(6) .
Dy3 O12 2.321(6) .
Dy3 O16 2.335(6) .
Dy3 O13 2.518(7) .
Dy3 O15 2.549(7) .
Dy3 Dy4 3.7889(8) .
Dy4 O20 2.126(8) .
Dy4 O21 2.266(6) .
Dy4 O17 2.299(6) .
Dy4 O16 2.316(6) .
Dy4 O22 2.329(6) .
Dy4 O18 2.524(8) .
Dy4 O19 2.579(8) .
Dy4 Dy5 3.7982(7) 3_665
Dy5 O24 2.119(7) .
Dy5 O1 2.284(6) .
Dy5 O21 2.304(6) 3_665
Dy5 O2 2.314(6) .
Dy5 O22 2.320(7) 3_665
Dy5 O25 2.535(7) .
Dy5 O23 2.557(7) .
Dy5 Dy4 3.7982(7) 3_665
O1 C7 1.398(11) .
O2 C4 1.398(12) .
O3 C1 1.399(11) .
O4 C8 1.428(12) .
O4 C9 1.429(12) .
O5 C6 1.375(14) .
O5 C5 1.438(14) .
O6 C10 1.428(11) .
O7 C13 1.430(12) .
O8 C16 1.365(14) .
O9 C15 1.423(13) .
O9 C14 1.431(12) .
O10 C11 1.409(12) .
O10 C12 1.442(12) .
O11 C19 1.406(12) .
O12 C22 1.409(12) .
O13 C21 1.422(14) .
O13 C20 1.427(15) .
O14 C25 1.391(11) .
O15 C24 1.411(14) .
O15 C23 1.415(13) .
O16 C31 1.403(12) .
O17 C28 1.407(12) .
O18 C33 1.436(14) .
O18 C32 1.445(14) .
O19 C30 1.429(13) .
O19 C29 1.430(13) .
O20 C34 1.487(17) .
O21 C40 1.415(11) .
O21 Dy5 2.304(6) 3_665
O22 C37 1.402(12) .
O22 Dy5 2.320(7) 3_665
O23 C39 1.406(14) .
O23 C38 1.452(13) .
O24 C43 1.384(15) .
O25 C42 1.428(15) .
O25 C41 1.435(13) .
O26 C3 1.419(15) .
O26 C2 1.429(12) .
O27 C17 1.373(16) .
O27 C18 1.410(18) .
O28 C27 1.39(2) .
O28 C26 1.42(2) .
O29 C36 1.412(19) .
O29 C35 1.45(2) .
O30 C44 1.399(19) .
O30 C45 1.406(19) .
C1 C2 1.500(14) .
C4 C5 1.464(16) .
C7 C8 1.495(15) .
C10 C11 1.500(15) .
C13 C14 1.496(16) .
C16 C17 1.51(2) .
C19 C20 1.507(17) .
C22 C23 1.494(15) .
C25 C26 1.495(18) .
C28 C29 1.507(15) .
C31 C32 1.482(16) .
C34 C35 1.451(19) .
C37 C38 1.497(16) 3_665
C38 C37 1.497(16) 3_665
C40 C41 1.500(17) 3_665
C41 C40 1.500(17) 3_665
C43 C44 1.38(3) .
